data_4122846
loop_
_publ_author_name
'Longstreet, Ashley R.'
'Jo, Minyoung'
'Chandler, Rebecca R.'
'Hanson, Kenneth'
'Zhan, Naiqian'
'Hrudka, Jeremy J.'
'Mattoussi, Hedi'
'Shatruk, Michael'
'McQuade, D. Tyler'

_publ_section_title
;
 Ylidenemalononitrile enamines as fluorescent &quot;turn-on&quot;
 indicators for primary amines.
;
_journal_issue 44
_journal_name_full 'Journal of the American Chemical Society'
_journal_page_first 15493
_journal_page_last 15496
_journal_paper_doi 10.1021/ja509058u
_journal_volume 136
_journal_year 2014
_chemical_formula_sum 'C21 H19 N3'
_chemical_formula_weight 313.39
_chemical_name_systematic
;
 ?
;
_space_group_crystal_system monoclinic
_space_group_IT_number 14
_space_group_name_Hall '-P 2ybc'
_space_group_name_H-M_alt 'P 1 21/c 1'
_symmetry_space_group_name_Hall '-P 2ybc'
_symmetry_space_group_name_H-M 'P 1 21/c 1'
_atom_sites_solution_hydrogens mixed
_audit_creation_method SHELXL-2013
_cell_angle_alpha 90
_cell_angle_beta 103.049(4)
_cell_angle_gamma 90
_cell_formula_units_Z 4
_cell_length_a 11.116(3)
_cell_length_b 16.755(4)
_cell_length_c 9.432(3)
_cell_measurement_reflns_used 151
_cell_measurement_temperature 230(2)
_cell_measurement_theta_max 21.97
_cell_measurement_theta_min 3.09
_cell_volume 1711.3(8)
_computing_cell_refinement 'SMART V5.625 (Bruker, 2000)'
_computing_data_collection 'SMART V5.625 (Bruker, 2000)'
_computing_data_reduction 'SAINT V6.32 (Bruker, 2001)'
_computing_molecular_graphics CrystalMaker
_computing_publication_material 'SHELXL-2013 (Sheldrick, 2013)'
_computing_structure_refinement 'SHELXL-2013 (Sheldrick, 2013)'
_computing_structure_solution 'SHELXS-2013 (Sheldrick, 2013)'
_diffrn_ambient_temperature 230(2)
_diffrn_measured_fraction_theta_full 1.000
_diffrn_measured_fraction_theta_max 0.940
_diffrn_measurement_device_type 'Bruker APEX II CCD area-detector'
_diffrn_measurement_method 'profile data from \w scans'
_diffrn_radiation_type MoK\a
_diffrn_radiation_wavelength 0.71073
_diffrn_reflns_av_R_equivalents 0.0369
_diffrn_reflns_av_unetI/netI 0.0319
_diffrn_reflns_Laue_measured_fraction_full 1.000
_diffrn_reflns_Laue_measured_fraction_max 0.940
_diffrn_reflns_limit_h_max 14
_diffrn_reflns_limit_h_min -14
_diffrn_reflns_limit_k_max 21
_diffrn_reflns_limit_k_min -22
_diffrn_reflns_limit_l_max 12
_diffrn_reflns_limit_l_min -12
_diffrn_reflns_number 18519
_diffrn_reflns_point_group_measured_fraction_full 1.000
_diffrn_reflns_point_group_measured_fraction_max 0.940
_diffrn_reflns_theta_full 25.242
_diffrn_reflns_theta_max 28.447
_diffrn_reflns_theta_min 1.880
_diffrn_source 'fine-focus sealed tube'
_exptl_absorpt_coefficient_mu 0.073
_exptl_absorpt_correction_T_max 0.996
_exptl_absorpt_correction_T_min 0.984
_exptl_absorpt_correction_type multi-scan
_exptl_absorpt_process_details 'SADABS v2.03 (Bruker, 2003)'
_exptl_crystal_colour yellow
_exptl_crystal_density_diffrn 1.216
_exptl_crystal_description rod
_exptl_crystal_F_000 664
_exptl_crystal_size_max 0.220
_exptl_crystal_size_mid 0.110
_exptl_crystal_size_min 0.060
_refine_diff_density_max 0.217
_refine_diff_density_min -0.192
_refine_diff_density_rms 0.035
_refine_ls_extinction_method none
_refine_ls_goodness_of_fit_ref 1.021
_refine_ls_hydrogen_treatment mixed
_refine_ls_matrix_type full
_refine_ls_number_parameters 222
_refine_ls_number_reflns 4061
_refine_ls_number_restraints 0
_refine_ls_restrained_S_all 1.021
_refine_ls_R_factor_all 0.0690
_refine_ls_R_factor_gt 0.0423
_refine_ls_shift/su_max 0.000
_refine_ls_shift/su_mean 0.000
_refine_ls_structure_factor_coef Fsqd
_refine_ls_weighting_details 'w=1/[\s^2^(Fo^2^)+(0.0525P)^2^+0.2718P] where P=(Fo^2^+2Fc^2^)/3'
_refine_ls_weighting_scheme calc
_refine_ls_wR_factor_gt 0.1011
_refine_ls_wR_factor_ref 0.1155
_reflns_Friedel_coverage 0.000
_reflns_number_gt 2823
_reflns_number_total 4061
_reflns_threshold_expression 'I > 2\s(I)'
_cod_data_source_file ja509058u_si_003.cif
_cod_data_source_block C:\Users\JJ\Desktop\JJHII86A\JJHII76B
_cod_depositor_comments 'Adding full bibliography for 4122846--4122847.cif.'
_cod_original_cell_volume 1711.5(8)
_cod_database_code 4122846
_shelx_space_group_comment
;
The symmetry employed for this shelxl refinement is uniquely defined
by the following loop, which should always be used as a source of
symmetry information in preference to the above space-group names.
They are only intended as comments.
;
_shelx_estimated_absorpt_t_min 0.984
_shelx_estimated_absorpt_t_max 0.996
_shelxl_version_number 2013-4

loop_
_space_group_symop_operation_xyz
'x, y, z'
'-x, y+1/2, -z+1/2'
'-x, -y, -z'
'x, -y-1/2, z-1/2'

loop_
_atom_site_label
_atom_site_type_symbol
_atom_site_fract_x
_atom_site_fract_y
_atom_site_fract_z
_atom_site_U_iso_or_equiv
_atom_site_adp_type
_atom_site_occupancy
_atom_site_site_symmetry_order
_atom_site_calc_flag
_atom_site_refinement_flags_posn
_atom_site_refinement_flags_adp
C4 C -0.00017(11) 0.06709(7) 0.32243(14) 0.0296(3) Uani 1 1 d . .
N1 N 0.12635(10) -0.04986(6) 0.36869(12) 0.0314(3) Uani 1 1 d . .
C2 C -0.06487(11) -0.05381(7) 0.18692(14) 0.0280(3) Uani 1 1 d . .
C1 C 0.04051(12) -0.08820(7) 0.26587(14) 0.0308(3) Uani 1 1 d . .
H1 H 0.0546 -0.1422 0.2478 0.037 Uiso 1 1 calc R U
C3 C -0.08500(12) 0.02856(7) 0.21564(14) 0.0286(3) Uani 1 1 d . .
C13 C -0.15271(11) -0.10290(7) 0.07920(14) 0.0281(3) Uani 1 1 d . .
C5 C 0.11182(12) 0.03014(8) 0.40756(14) 0.0307(3) Uani 1 1 d . .
C7 C -0.19631(12) 0.07194(7) 0.13373(14) 0.0311(3) Uani 1 1 d . .
N3 N 0.19596(11) 0.06116(8) 0.50977(13) 0.0395(3) Uani 1 1 d . .
C19 C 0.23967(12) -0.09263(8) 0.44124(16) 0.0381(3) Uani 1 1 d . .
H19A H 0.2256 -0.1502 0.4284 0.046 Uiso 1 1 calc R U
H19B H 0.2569 -0.0813 0.5458 0.046 Uiso 1 1 calc R U
C18 C -0.19593(12) -0.17519(7) 0.12190(15) 0.0332(3) Uani 1 1 d . .
H18 H -0.1711 -0.1919 0.2193 0.040 Uiso 1 1 calc R U
C14 C -0.19106(12) -0.07981(8) -0.06605(14) 0.0331(3) Uani 1 1 d . .
H14 H -0.1629 -0.0313 -0.0969 0.040 Uiso 1 1 calc R U
C6 C -0.02235(12) 0.14796(8) 0.36119(16) 0.0358(3) Uani 1 1 d . .
C8 C -0.18240(13) 0.13786(8) 0.04841(15) 0.0370(3) Uani 1 1 d . .
H8 H -0.1030 0.1550 0.0431 0.044 Uiso 1 1 calc R U
C17 C -0.27524(12) -0.22263(8) 0.02186(16) 0.0371(3) Uani 1 1 d . .
H17 H -0.3037 -0.2712 0.0520 0.045 Uiso 1 1 calc R U
N2 N -0.03929(12) 0.21169(8) 0.39687(17) 0.0543(4) Uani 1 1 d . .
C16 C -0.31269(13) -0.19908(8) -0.12124(16) 0.0378(3) Uani 1 1 d . .
H16 H -0.3667 -0.2313 -0.1885 0.045 Uiso 1 1 calc R U
C15 C -0.27024(13) -0.12751(8) -0.16547(15) 0.0383(3) Uani 1 1 d . .
H15 H -0.2952 -0.1113 -0.2631 0.046 Uiso 1 1 calc R U
C20 C 0.35135(13) -0.06995(9) 0.38341(18) 0.0444(4) Uani 1 1 d . .
H20A H 0.3728 -0.0141 0.4077 0.053 Uiso 1 1 calc R U
H20B H 0.3313 -0.0750 0.2772 0.053 Uiso 1 1 calc R U
C12 C -0.31407(13) 0.04753(8) 0.14216(17) 0.0398(3) Uani 1 1 d . .
H12 H -0.3242 0.0029 0.1988 0.048 Uiso 1 1 calc R U
C11 C -0.41676(14) 0.08933(10) 0.0666(2) 0.0512(4) Uani 1 1 d . .
H11 H -0.4963 0.0735 0.0738 0.061 Uiso 1 1 calc R U
C9 C -0.28571(15) 0.17820(9) -0.02866(18) 0.0484(4) Uani 1 1 d . .
H9 H -0.2763 0.2220 -0.0874 0.058 Uiso 1 1 calc R U
C10 C -0.40234(15) 0.15400(10) -0.0190(2) 0.0539(4) Uani 1 1 d . .
H10 H -0.4722 0.1816 -0.0708 0.065 Uiso 1 1 calc R U
C21 C 0.46145(15) -0.12274(11) 0.4474(2) 0.0666(5) Uani 1 1 d . .
H21A H 0.4780 -0.1204 0.5528 0.100 Uiso 1 1 calc R U
H21B H 0.5333 -0.1041 0.4147 0.100 Uiso 1 1 calc R U
H21C H 0.4433 -0.1773 0.4155 0.100 Uiso 1 1 calc R U
H3N H 0.1736(15) 0.1125(10) 0.5250(18) 0.056(5) Uiso 1 1 d . .

loop_
_atom_site_aniso_label
_atom_site_aniso_U_11
_atom_site_aniso_U_22
_atom_site_aniso_U_33
_atom_site_aniso_U_23
_atom_site_aniso_U_13
_atom_site_aniso_U_12
C4 0.0326(7) 0.0234(6) 0.0358(7) -0.0027(5) 0.0136(6) -0.0029(5)
N1 0.0332(6) 0.0253(6) 0.0347(6) 0.0001(4) 0.0057(5) -0.0011(4)
C2 0.0316(7) 0.0234(6) 0.0310(7) -0.0001(5) 0.0109(5) -0.0015(5)
C1 0.0359(7) 0.0233(6) 0.0346(7) -0.0012(5) 0.0110(6) -0.0025(5)
C3 0.0307(7) 0.0245(6) 0.0338(7) -0.0003(5) 0.0138(5) -0.0026(5)
C13 0.0297(6) 0.0230(6) 0.0332(7) -0.0025(5) 0.0104(5) 0.0009(5)
C5 0.0350(7) 0.0282(6) 0.0315(7) -0.0012(5) 0.0128(6) -0.0034(5)
C7 0.0324(7) 0.0250(6) 0.0365(7) -0.0058(5) 0.0087(6) 0.0017(5)
N3 0.0428(7) 0.0356(7) 0.0385(7) -0.0060(5) 0.0060(5) -0.0043(6)
C19 0.0385(8) 0.0306(7) 0.0413(8) 0.0046(6) 0.0010(6) 0.0022(6)
C18 0.0385(7) 0.0268(7) 0.0343(7) 0.0018(5) 0.0081(6) -0.0014(5)
C14 0.0390(7) 0.0262(6) 0.0363(7) -0.0004(5) 0.0132(6) -0.0027(5)
C6 0.0342(7) 0.0304(7) 0.0447(8) -0.0063(6) 0.0130(6) -0.0058(6)
C8 0.0401(8) 0.0268(7) 0.0445(8) -0.0019(6) 0.0106(6) 0.0003(6)
C17 0.0404(8) 0.0262(7) 0.0460(8) -0.0026(6) 0.0123(6) -0.0063(6)
N2 0.0533(8) 0.0325(7) 0.0805(10) -0.0168(7) 0.0223(7) -0.0042(6)
C16 0.0369(7) 0.0359(7) 0.0403(8) -0.0116(6) 0.0077(6) -0.0059(6)
C15 0.0435(8) 0.0395(8) 0.0315(7) -0.0026(6) 0.0079(6) -0.0021(6)
C20 0.0383(8) 0.0386(8) 0.0551(9) -0.0005(7) 0.0081(7) 0.0038(6)
C12 0.0360(8) 0.0325(7) 0.0528(9) -0.0068(6) 0.0136(7) -0.0016(6)
C11 0.0326(8) 0.0456(9) 0.0746(12) -0.0160(8) 0.0108(8) 0.0017(7)
C9 0.0559(10) 0.0314(8) 0.0544(10) 0.0022(7) 0.0051(8) 0.0090(7)
C10 0.0450(9) 0.0420(9) 0.0677(11) -0.0075(8) -0.0021(8) 0.0157(7)
C21 0.0401(9) 0.0519(10) 0.1039(16) 0.0062(10) 0.0078(9) 0.0062(8)

loop_
_atom_type_symbol
_atom_type_description
_atom_type_scat_dispersion_real
_atom_type_scat_dispersion_imag
_atom_type_scat_source
C C 0.0033 0.0016 'International Tables Vol C Tables 4.2.6.8 and 6.1.1.4'
H H 0.0000 0.0000 'International Tables Vol C Tables 4.2.6.8 and 6.1.1.4'
N N 0.0061 0.0033 'International Tables Vol C Tables 4.2.6.8 and 6.1.1.4'

loop_
_geom_angle_atom_site_label_1
_geom_angle_atom_site_label_2
_geom_angle_atom_site_label_3
_geom_angle
C3 C4 C6 119.97(12)
C3 C4 C5 124.26(11)
C6 C4 C5 115.71(11)
C1 N1 C5 122.17(11)
C1 N1 C19 119.32(11)
C5 N1 C19 118.51(10)
C1 C2 C3 117.03(11)
C1 C2 C13 119.27(11)
C3 C2 C13 123.69(11)
N1 C1 C2 124.58(12)
C4 C3 C2 118.67(11)
C4 C3 C7 120.13(11)
C2 C3 C7 121.19(11)
C14 C13 C18 118.40(12)
C14 C13 C2 121.70(11)
C18 C13 C2 119.88(11)
N3 C5 N1 118.11(12)
N3 C5 C4 128.66(12)
N1 C5 C4 113.23(11)
C12 C7 C8 119.60(13)
C12 C7 C3 120.57(12)
C8 C7 C3 119.83(12)
N1 C19 C20 113.25(11)
C17 C18 C13 120.56(13)
C15 C14 C13 120.75(12)
N2 C6 C4 177.72(16)
C9 C8 C7 120.07(14)
C16 C17 C18 120.51(12)
C17 C16 C15 119.63(13)
C14 C15 C16 120.16(13)
C19 C20 C21 111.31(13)
C7 C12 C11 119.79(14)
C10 C11 C12 120.28(15)
C10 C9 C8 120.03(15)
C9 C10 C11 120.22(14)

loop_
_geom_bond_atom_site_label_1
_geom_bond_atom_site_label_2
_geom_bond_distance
C4 C3 1.3754(17)
C4 C6 1.4392(18)
C4 C5 1.4583(18)
N1 C1 1.3587(16)
N1 C5 1.4085(16)
N1 C19 1.4763(16)
C2 C1 1.3656(17)
C2 C3 1.4337(17)
C2 C13 1.4881(17)
C3 C7 1.4915(18)
C13 C14 1.3946(18)
C13 C18 1.3956(17)
C5 N3 1.2912(17)
C7 C12 1.3908(19)
C7 C8 1.3956(19)
C19 C20 1.513(2)
C18 C17 1.3870(18)
C14 C15 1.3857(18)
C6 N2 1.1478(18)
C8 C9 1.388(2)
C17 C16 1.377(2)
C16 C15 1.387(2)
C20 C21 1.520(2)
C12 C11 1.391(2)
C11 C10 1.382(2)
C9 C10 1.381(2)
